data_2102835
loop_
_publ_author_name
'Bendeif, El-Eulmi'
'Dahaoui, Slimane'
'Benali-Cherif, Nourredine'
'Lecomte, Claude'

_publ_section_title
;
 Tautomerism and hydrogen bonding in guaninium phosphite and guaninium
 phosphate salts
;
_journal_issue 3
_journal_name_full 'Acta Crystallographica Section B'
_journal_page_first 448
_journal_page_last 458
_journal_paper_doi 10.1107/S0108768107005332
_journal_volume 63
_journal_year 2007
_chemical_formula_iupac '(C5 H6 N5 O 1) +,(H2 P O3) -,H2 O '
_chemical_formula_moiety 'C5 H6 N5 O 1+, H2 O3 P 1-, H2 O'
_chemical_formula_structural 'C5 H10 N5 O5 P1'
_chemical_formula_sum 'C5 H10 N5 O5 P'
_chemical_formula_weight 251.15
_chemical_name_common 'Guaninium phosphite monohydrate'
_space_group_IT_number 14
_symmetry_cell_setting monoclinic
_symmetry_space_group_name_Hall '-P 2ybc'
_symmetry_space_group_name_H-M 'P 1 21/c 1'
_audit_creation_method 'WinGX routine-INITIALISE'
_cell_angle_alpha 90.00
_cell_angle_beta 92.293(4)
_cell_angle_gamma 90.00
_cell_formula_units_Z 4
_cell_length_a 4.9700(2)
_cell_length_b 12.7506(7)
_cell_length_c 15.0499(8)
_cell_measurement_temperature 100(2)
_cell_measurement_theta_max 29.95
_cell_measurement_theta_min 3.15
_cell_volume 952.96(8)
_computing_cell_refinement 'CrysAlis RED (Oxford Diffraction, 2004)'
_computing_data_collection 'CrysAlis CCD (Oxford Diffraction, 2004)'
_computing_data_reduction 'CrysAlis RED (Oxford Diffraction, 2004)'
_computing_molecular_graphics 'ORTEPIII (Farrugia, 1997)'
_computing_publication_material 'WinGX publication routines (Farrugia, 1999)'
_computing_structure_refinement 'SHELXL-97 (Sheldrick, 1997)'
_computing_structure_solution 'SHELXS-97 (Sheldrick, 1997)'
_diffrn_ambient_temperature 100(2)
_diffrn_measured_fraction_theta_full 0.703
_diffrn_measured_fraction_theta_max 0.999
_diffrn_measurement_device Xcalibur-Saphire2
_diffrn_measurement_method \f
_diffrn_radiation_monochromator graphite
_diffrn_radiation_source 'fine-focus sealed tube'
_diffrn_radiation_type MoK\a
_diffrn_radiation_wavelength 0.71073
_diffrn_reflns_av_R_equivalents 0.041
_diffrn_reflns_av_sigmaI/netI 0.0147
_diffrn_reflns_limit_h_max 6
_diffrn_reflns_limit_h_min -6
_diffrn_reflns_limit_k_max 17
_diffrn_reflns_limit_k_min 0
_diffrn_reflns_limit_l_max 21
_diffrn_reflns_limit_l_min 0
_diffrn_reflns_number 13648
_diffrn_reflns_theta_max 29.95
_diffrn_reflns_theta_min 3.15
_exptl_absorpt_coefficient_mu 0.308
_exptl_absorpt_correction_T_max 0.98
_exptl_absorpt_correction_T_min 0.93
_exptl_absorpt_correction_type integration
_exptl_absorpt_process_details 'Absorb, (DeTitta, 1985)'
_exptl_crystal_colour White
_exptl_crystal_density_diffrn 1.751
_exptl_crystal_density_method 'not measured'
_exptl_crystal_description needle
_exptl_crystal_F_000 520
_exptl_crystal_size_max 0.40
_exptl_crystal_size_mid 0.15
_exptl_crystal_size_min 0.10
_refine_diff_density_max 0.615
_refine_diff_density_min -0.279
_refine_ls_extinction_method none
_refine_ls_goodness_of_fit_ref 1.147
_refine_ls_hydrogen_treatment mixed
_refine_ls_matrix_type full
_refine_ls_number_parameters 185
_refine_ls_number_reflns 2749
_refine_ls_number_restraints 0
_refine_ls_restrained_S_all 1.147
_refine_ls_R_factor_all 0.0434
_refine_ls_R_factor_gt 0.0430
_refine_ls_shift/su_max 0.001
_refine_ls_shift/su_mean 0.000
_refine_ls_structure_factor_coef Fsqd
_refine_ls_weighting_details 'calc w=1/[\s^2^(Fo^2^)+(0.0523P)^2^+0.7658P] where P=(Fo^2^+2Fc^2^)/3'
_refine_ls_weighting_scheme calc
_refine_ls_wR_factor_gt 0.1047
_refine_ls_wR_factor_ref 0.1052
_reflns_number_gt 2727
_reflns_number_total 2749
_reflns_threshold_expression >2sigma(I)
_cod_data_source_file lb5008.cif
_cod_data_source_block GPO3m
_cod_original_formula_sum 'C5 H10 N5 O5 P1'
_cod_database_code 2102835

loop_
_symmetry_equiv_pos_as_xyz
'x, y, z'
'-x, y+1/2, -z+1/2'
'-x, -y, -z'
'x, -y-1/2, z-1/2'

loop_
_atom_site_type_symbol
_atom_site_label
_atom_site_fract_x
_atom_site_fract_y
_atom_site_fract_z
_atom_site_U_iso_or_equiv
_atom_site_adp_type
_atom_site_calc_flag
_atom_site_occupancy
H H8 0.817(3) 0.7970(14) 0.1667(12) 0.020(4) Uiso d 1
H H21 -0.013(5) 0.4854(18) -0.0861(16) 0.025(6) Uiso d 1
H H12 0.272(5) 0.601(2) 0.2884(18) 0.039(7) Uiso d 1
H H11 0.080(6) 0.682(2) 0.274(2) 0.046(8) Uiso d 1
H H7 0.969(5) 0.820(2) 0.0242(17) 0.032(6) Uiso d 1
H H22 0.096(5) 0.5126(19) -0.1762(17) 0.024(6) Uiso d 1
H H9 0.423(5) 0.686(2) 0.1652(18) 0.037(7) Uiso d 1
H H1 0.423(5) 0.6202(18) -0.1928(16) 0.023(5) Uiso d 1
H H5 0.644(6) 0.459(2) 0.566(2) 0.050(9) Uiso d 1
H H 0.142(4) 0.4446(17) 0.6094(14) 0.017(5) Uiso d 1
P P1 0.28890(7) 0.52526(3) 0.61383(2) 0.01010(10) Uani d 1
O O4 0.2423(2) 0.58748(8) 0.52824(7) 0.0128(2) Uani d 1
O O5 0.5858(2) 0.48095(9) 0.61714(7) 0.0151(2) Uani d 1
O O3 0.2386(2) 0.58280(9) 0.69771(7) 0.0153(2) Uani d 1
N N3 0.2822(2) 0.59992(10) 0.00498(8) 0.0122(2) Uani d 1
N N7 0.8254(2) 0.77802(10) 0.03761(8) 0.0123(2) Uani d 1
N N9 0.5280(2) 0.69991(10) 0.11841(8) 0.0121(2) Uani d 1
N N1 0.4481(2) 0.63437(10) -0.13880(8) 0.0120(2) Uani d 1
C C6 0.6555(3) 0.70254(11) -0.11321(9) 0.0120(2) Uani d 1
O O6 0.8005(2) 0.74284(9) -0.16856(7) 0.0155(2) Uani d 1
C C5 0.6651(3) 0.71671(11) -0.01918(9) 0.0113(2) Uani d 1
C C4 0.4780(3) 0.66731(11) 0.03219(9) 0.0114(2) Uani d 1
C C2 0.2764(3) 0.58490(11) -0.08280(9) 0.0114(2) Uani d 1
N N2 0.0989(3) 0.51805(10) -0.12047(9) 0.0148(2) Uani d 1
C C8 0.7379(3) 0.76659(11) 0.11922(10) 0.0128(3) Uani d 1
O O1W 0.1947(2) 0.63945(9) 0.24633(7) 0.0157(2) Uani d 1

loop_
_atom_site_aniso_label
_atom_site_aniso_U_11
_atom_site_aniso_U_22
_atom_site_aniso_U_33
_atom_site_aniso_U_12
_atom_site_aniso_U_13
_atom_site_aniso_U_23
P1 0.0103(2) 0.0119(2) 0.0079(2) 0.00050(10) 0.00000(10) -0.00030(10)
O4 0.0135(5) 0.0155(5) 0.0092(4) 0.0030(4) 0.0001(3) 0.0011(3)
O5 0.0124(5) 0.0224(5) 0.0107(5) 0.0063(4) 0.0003(4) 0.0012(4)
O3 0.0170(5) 0.0197(5) 0.0092(5) 0.0018(4) 0.0012(4) -0.0029(4)
N3 0.0132(5) 0.0136(5) 0.0098(5) -0.0004(4) 0.0011(4) -0.0004(4)
N7 0.0120(5) 0.0123(5) 0.0127(5) -0.0009(4) 0.0002(4) -0.0010(4)
N9 0.0127(5) 0.0129(5) 0.0108(5) -0.0006(4) 0.0009(4) 0.0005(4)
N1 0.0137(5) 0.0144(5) 0.0081(5) -0.0013(4) 0.0015(4) -0.0009(4)
C6 0.0125(6) 0.0117(6) 0.0118(6) 0.0005(4) 0.0021(4) 0.0008(4)
O6 0.0168(5) 0.0174(5) 0.0127(5) -0.0035(4) 0.0057(4) 0.0007(4)
C5 0.0116(6) 0.0119(6) 0.0106(6) -0.0009(4) 0.0012(4) -0.0010(4)
C4 0.0117(6) 0.0116(6) 0.0110(6) 0.0014(4) 0.0018(4) 0.0005(4)
C2 0.0114(6) 0.0110(6) 0.0120(6) 0.0010(4) 0.0010(4) 0.0014(4)
N2 0.0158(6) 0.0172(6) 0.0113(6) -0.0039(4) 0.0006(4) -0.0010(4)
C8 0.0130(6) 0.0122(6) 0.0131(6) 0.0008(5) 0.0005(5) -0.0004(5)
O1W 0.0163(5) 0.0187(5) 0.0122(5) 0.0039(4) 0.0021(4) 0.0028(4)

loop_
_atom_type_symbol
_atom_type_description
_atom_type_scat_dispersion_real
_atom_type_scat_dispersion_imag
_atom_type_scat_source
C C 0.0033 0.0016 'International Tables Vol C Tables 4.2.6.8 and 6.1.1.4'
H H 0 0 'International Tables Vol C Tables 4.2.6.8 and 6.1.1.4'
N N 0.0061 0.0033 'International Tables Vol C Tables 4.2.6.8 and 6.1.1.4'
O O 0.0106 0.006 'International Tables Vol C Tables 4.2.6.8 and 6.1.1.4'
P P 0.1023 0.0942 'International Tables Vol C Tables 4.2.6.8 and 6.1.1.4'

loop_
_geom_angle_atom_site_label_1
_geom_angle_atom_site_label_2
_geom_angle_atom_site_label_3
_geom_angle
O3 P1 O4 115.81(6)
O3 P1 O5 109.73(6)
O4 P1 O5 108.87(6)
O3 P1 H 109.2(10)
O4 P1 H 108.2(10)
O5 P1 H 104.4(10)
P1 O5 H5 115(2)
C2 N3 C4 112.25(12)
C8 N7 C5 107.88(12)
C8 N7 H7 123.5(16)
C5 N7 H7 128.6(16)
C8 N9 C4 108.08(12)
C8 N9 H9 125.8(17)
C4 N9 H9 125.6(17)
C2 N1 C6 126.00(12)
C2 N1 H1 115.0(16)
C6 N1 H1 119.0(16)
O6 C6 N1 121.28(13)
O6 C6 C5 128.31(13)
N1 C6 C5 110.41(12)
C4 C5 N7 107.13(12)
C4 C5 C6 120.03(12)
N7 C5 C6 132.75(13)
N3 C4 N9 125.42(12)
N3 C4 C5 127.77(13)
N9 C4 C5 106.81(12)
N3 C2 N2 119.96(13)
N3 C2 N1 123.46(13)
N2 C2 N1 116.58(13)
C2 N2 H21 118.4(16)
C2 N2 H22 117.4(16)
H21 N2 H22 124(2)
N7 C8 N9 110.10(13)
N7 C8 H8 123.0(11)
N9 C8 H8 126.8(11)
H12 O1W H11 106(2)

loop_
_geom_bond_atom_site_label_1
_geom_bond_atom_site_label_2
_geom_bond_distance
P1 O3 1.4899(11)
P1 O4 1.5226(10)
P1 O5 1.5791(11)
P1 H 1.26(2)
O5 H5 0.87(3)
N3 C2 1.3340(18)
N3 C4 1.3495(18)
N7 C8 1.3271(18)
N7 C5 1.3865(17)
N7 H7 0.92(3)
N9 C8 1.3454(18)
N9 C4 1.3757(18)
N9 H9 0.91(3)
N1 C2 1.3760(17)
N1 C6 1.3912(18)
N1 H1 0.84(2)
C6 O6 1.2348(17)
C6 C5 1.4256(19)
C5 C4 1.3842(18)
C2 N2 1.3364(18)
N2 H21 0.88(2)
N2 H22 0.84(2)
C8 H8 0.890(18)
O1W H12 0.88(3)
O1W H11 0.90(3)

loop_
_geom_hbond_atom_site_label_D
_geom_hbond_atom_site_label_H
_geom_hbond_atom_site_label_A
_geom_hbond_site_symmetry_A
_geom_hbond_distance_DH
_geom_hbond_distance_HA
_geom_hbond_distance_DA
_geom_hbond_angle_DHA
O(5) H(5) O(4) 3_666 0.88(3) 1.66(3) 2.535(2) 177(3)
N(7) H(7) O(4) 4_675 0.92(2) 1.80(3) 2.698(2) 165(2)
N(9) H(9) O(1W) 1_555 0.91(3) 1.80(3) 2.702(2) 170(2)
N(1) H(1) O(3) 1_554 0.84(2) 1.91(2) 2.714(2) 160(2)
O(1W) H(12) O(5) 3_666 0.88(3) 1.88(3) 2.755(2) 176(2)
O(1W) H(11) O(6) 4_476 0.90(3) 1.92(3) 2.816(2) 172(3)
N(2) H(22) O(3) 1_554 0.84(3) 2.24(3) 2.967(2) 145(2)
N(2) H(21) N(3) 3_565 0.88(2) 2.14(2) 3.022(2) 178(2)

loop_
_geom_torsion_atom_site_label_1
_geom_torsion_atom_site_label_2
_geom_torsion_atom_site_label_3
_geom_torsion_atom_site_label_4
_geom_torsion
C2 N1 C6 O6 179.59(13)
C2 N1 C6 C5 -1.1(2)
C8 N7 C5 C4 -0.38(16)
C8 N7 C5 C6 176.12(15)
O6 C6 C5 C4 177.68(14)
N1 C6 C5 C4 -1.52(19)
O6 C6 C5 N7 1.5(3)
N1 C6 C5 N7 -177.65(14)
C2 N3 C4 N9 178.26(13)
C2 N3 C4 C5 -1.7(2)
C8 N9 C4 N3 179.97(13)
C8 N9 C4 C5 -0.04(15)
N7 C5 C4 N3 -179.75(13)
C6 C5 C4 N3 3.2(2)
N7 C5 C4 N9 0.25(15)
C6 C5 C4 N9 -176.78(12)
C4 N3 C2 N2 178.17(13)
C4 N3 C2 N1 -1.14(19)
C6 N1 C2 N3 2.7(2)
C6 N1 C2 N2 -176.64(13)
C5 N7 C8 N9 0.36(16)
C4 N9 C8 N7 -0.20(16)

loop_
_cod_related_entry_id
_cod_related_entry_database
_cod_related_entry_code
1 ChemSpider 21139981
